data_2210070
loop_
_publ_author_name
'Gong-Chun Li'
'Feng-Ling Yang'

_publ_section_title
;
 <i>N</i>-(4,6-Dimethyl-2,3-dihydropyrimidin-2-ylidene)benzenesulfonamide
;
_journal_coeditor_code AT2090
_journal_issue 9
_journal_name_full 'Acta Crystallographica Section E'
_journal_page_first o4205
_journal_page_last o4206
_journal_paper_doi 10.1107/S1600536806033174
_journal_volume 62
_journal_year 2006
_chemical_formula_iupac 'C12 H13 N3 O2 S'
_chemical_formula_moiety 'C12 H13 N3 O2 S'
_chemical_formula_sum 'C12 H13 N3 O2 S'
_chemical_formula_weight 263.31
_chemical_name_systematic
;
N-(4,6-Dimethyl-2,3-dihydropyrimidin-2-ylidene)benzenesulfonamide
;
_space_group_IT_number 14
_symmetry_cell_setting monoclinic
_symmetry_space_group_name_Hall '-P 2ybc'
_symmetry_space_group_name_H-M 'P 1 21/c 1'
_atom_sites_solution_hydrogens geom
_atom_sites_solution_primary direct
_atom_sites_solution_secondary difmap
_cell_angle_alpha 90.00
_cell_angle_beta 90.888(2)
_cell_angle_gamma 90.00
_cell_formula_units_Z 4
_cell_length_a 8.6895(10)
_cell_length_b 9.0539(11)
_cell_length_c 15.9006(18)
_cell_measurement_reflns_used 4435
_cell_measurement_temperature 294(2)
_cell_measurement_theta_max 26.38
_cell_measurement_theta_min 2.34
_cell_volume 1250.8(3)
_computing_cell_refinement SMART
_computing_data_collection 'SMART (Bruker, 1999)'
_computing_data_reduction 'SAINT (Bruker, 1999)'
_computing_molecular_graphics 'SHELXTL (Bruker, 1999)'
_computing_publication_material SHELXTL
_computing_structure_refinement 'SHELXL97 (Sheldrick, 1997)'
_computing_structure_solution 'SHELXS97 (Sheldrick, 1997)'
_diffrn_ambient_temperature 294(2)
_diffrn_measured_fraction_theta_full 0.997
_diffrn_measured_fraction_theta_max 0.997
_diffrn_measurement_device_type 'Bruker SMART CCD area-detector'
_diffrn_measurement_method '\f and \w'
_diffrn_radiation_monochromator graphite
_diffrn_radiation_source 'fine-focus sealed tube'
_diffrn_radiation_type MoK\a
_diffrn_radiation_wavelength 0.71073
_diffrn_reflns_av_R_equivalents 0.0204
_diffrn_reflns_av_sigmaI/netI 0.0214
_diffrn_reflns_limit_h_max 8
_diffrn_reflns_limit_h_min -10
_diffrn_reflns_limit_k_max 11
_diffrn_reflns_limit_k_min -10
_diffrn_reflns_limit_l_max 19
_diffrn_reflns_limit_l_min -16
_diffrn_reflns_number 6849
_diffrn_reflns_theta_full 26.40
_diffrn_reflns_theta_max 26.40
_diffrn_reflns_theta_min 2.34
_exptl_absorpt_coefficient_mu 0.256
_exptl_absorpt_correction_T_max 0.9553
_exptl_absorpt_correction_T_min 0.9280
_exptl_absorpt_correction_type multi-scan
_exptl_absorpt_process_details '(SADABS; Sheldrick, 1996)'
_exptl_crystal_colour colourless
_exptl_crystal_density_diffrn 1.398
_exptl_crystal_density_method 'not measured'
_exptl_crystal_description prism
_exptl_crystal_F_000 552
_exptl_crystal_size_max 0.24
_exptl_crystal_size_mid 0.20
_exptl_crystal_size_min 0.18
_refine_diff_density_max 0.259
_refine_diff_density_min -0.326
_refine_ls_extinction_coef 0.096(5)
_refine_ls_extinction_expression Fc^*^=kFc[1+0.001xFc^2^\l^3^/sin(2\q)]^-1/4^
_refine_ls_extinction_method SHELXL97
_refine_ls_goodness_of_fit_ref 1.074
_refine_ls_hydrogen_treatment mixed
_refine_ls_matrix_type full
_refine_ls_number_parameters 170
_refine_ls_number_reflns 2557
_refine_ls_number_restraints 0
_refine_ls_restrained_S_all 1.074
_refine_ls_R_factor_all 0.0410
_refine_ls_R_factor_gt 0.0349
_refine_ls_shift/su_max 0.001
_refine_ls_shift/su_mean 0.000
_refine_ls_structure_factor_coef Fsqd
_refine_ls_weighting_details 'calc w=1/[\s^2^(Fo^2^)+(0.0529P)^2^+0.4241P] where P=(Fo^2^+2Fc^2^)/3'
_refine_ls_weighting_scheme calc
_refine_ls_wR_factor_gt 0.0940
_refine_ls_wR_factor_ref 0.0999
_reflns_number_gt 2217
_reflns_number_total 2557
_reflns_threshold_expression I>2\s(I)
_cod_data_source_file at2090.cif
_cod_data_source_block I
_cod_original_sg_symbol_H-M 'P 21/c'
_cod_database_code 2210070
_cod_database_fobs_code 2210070

loop_
_symmetry_equiv_pos_as_xyz
'x, y, z'
'-x, y+1/2, -z+1/2'
'-x, -y, -z'
'x, -y-1/2, z-1/2'

loop_
_atom_site_type_symbol
_atom_site_label
_atom_site_fract_x
_atom_site_fract_y
_atom_site_fract_z
_atom_site_U_iso_or_equiv
_atom_site_adp_type
_atom_site_calc_flag
_atom_site_refinement_flags
_atom_site_occupancy
S S1 0.79986(4) 0.13388(4) 0.65860(2) 0.03219(16) Uani d . 1
O O1 0.85170(14) 0.04371(13) 0.72909(8) 0.0416(3) Uani d . 1
O O2 0.83330(15) 0.07562(15) 0.57671(8) 0.0486(3) Uani d . 1
N N1 0.87054(15) 0.29387(15) 0.67606(8) 0.0362(3) Uani d . 1
N N2 0.75342(15) 0.39721(16) 0.55300(8) 0.0352(3) Uani d . 1
N N3 0.93530(15) 0.52643(15) 0.63623(8) 0.0317(3) Uani d . 1
H H3A 0.996(2) 0.527(2) 0.6832(13) 0.040(5) Uiso d . 1
C C1 0.59674(18) 0.14298(17) 0.66809(10) 0.0333(3) Uani d . 1
C C2 0.5321(2) 0.2219(2) 0.73298(12) 0.0477(4) Uani d . 1
H H2 0.5937 0.2762 0.7700 0.057 Uiso calc R 1
C C3 0.3728(3) 0.2187(3) 0.74205(16) 0.0671(7) Uani d . 1
H H3 0.3275 0.2713 0.7854 0.081 Uiso calc R 1
C C4 0.2824(2) 0.1381(3) 0.68725(18) 0.0724(8) Uani d . 1
H H4 0.1763 0.1361 0.6940 0.087 Uiso calc R 1
C C5 0.3471(3) 0.0609(3) 0.62286(16) 0.0693(7) Uani d . 1
H H5 0.2847 0.0076 0.5857 0.083 Uiso calc R 1
C C6 0.5062(2) 0.0619(2) 0.61278(13) 0.0513(5) Uani d . 1
H H6 0.5508 0.0087 0.5694 0.062 Uiso calc R 1
C C7 0.84967(16) 0.40188(17) 0.62049(9) 0.0305(3) Uani d . 1
C C8 1.0351(2) 0.77273(19) 0.60806(12) 0.0444(4) Uani d . 1
H H8A 1.0158 0.8033 0.6647 0.067 Uiso calc R 1
H H8B 1.0153 0.8537 0.5704 0.067 Uiso calc R 1
H H8C 1.1406 0.7425 0.6036 0.067 Uiso calc R 1
C C9 0.93231(19) 0.64682(17) 0.58554(10) 0.0344(4) Uani d . 1
C C10 0.8368(2) 0.64160(19) 0.51652(11) 0.0408(4) Uani d . 1
H H10 0.8306 0.7212 0.4796 0.049 Uiso calc R 1
C C11 0.74815(18) 0.51434(19) 0.50215(10) 0.0365(4) Uani d . 1
C C12 0.6438(2) 0.5036(2) 0.42635(11) 0.0487(5) Uani d . 1
H H12A 0.5885 0.4119 0.4278 0.073 Uiso calc R 1
H H12B 0.7040 0.5078 0.3763 0.073 Uiso calc R 1
H H12C 0.5721 0.5843 0.4265 0.073 Uiso calc R 1

loop_
_atom_site_aniso_label
_atom_site_aniso_U_11
_atom_site_aniso_U_22
_atom_site_aniso_U_33
_atom_site_aniso_U_12
_atom_site_aniso_U_13
_atom_site_aniso_U_23
S1 0.0300(2) 0.0365(2) 0.0300(2) 0.00226(14) -0.00425(14) 0.00408(15)
O1 0.0400(6) 0.0416(7) 0.0430(7) 0.0010(5) -0.0105(5) 0.0112(5)
O2 0.0544(8) 0.0531(8) 0.0383(7) 0.0117(6) 0.0034(6) -0.0030(6)
N1 0.0337(7) 0.0415(8) 0.0330(7) -0.0052(6) -0.0072(5) 0.0080(6)
N2 0.0290(6) 0.0463(8) 0.0302(7) 0.0016(6) -0.0029(5) 0.0038(6)
N3 0.0312(6) 0.0361(7) 0.0277(7) 0.0012(5) -0.0012(5) 0.0022(5)
C1 0.0300(7) 0.0356(8) 0.0340(8) -0.0016(6) -0.0058(6) 0.0077(6)
C2 0.0410(9) 0.0539(11) 0.0481(10) 0.0031(8) 0.0020(8) 0.0014(8)
C3 0.0474(12) 0.0853(17) 0.0693(14) 0.0162(11) 0.0187(10) 0.0219(13)
C4 0.0307(10) 0.1009(19) 0.0856(17) -0.0066(11) -0.0017(10) 0.0501(15)
C5 0.0460(11) 0.0867(17) 0.0745(16) -0.0290(11) -0.0231(11) 0.0274(13)
C6 0.0472(10) 0.0590(12) 0.0471(10) -0.0118(9) -0.0138(8) 0.0045(9)
C7 0.0240(7) 0.0393(8) 0.0283(7) 0.0017(6) 0.0010(5) 0.0019(6)
C8 0.0584(11) 0.0327(8) 0.0423(9) 0.0001(8) 0.0017(8) 0.0000(7)
C9 0.0369(8) 0.0344(8) 0.0320(8) 0.0075(6) 0.0069(6) 0.0014(6)
C10 0.0460(9) 0.0407(9) 0.0358(9) 0.0079(7) 0.0000(7) 0.0097(7)
C11 0.0307(7) 0.0499(9) 0.0291(8) 0.0112(7) 0.0003(6) 0.0042(7)
C12 0.0425(9) 0.0687(13) 0.0347(9) 0.0068(9) -0.0085(7) 0.0084(9)

loop_
_atom_type_symbol
_atom_type_description
_atom_type_scat_dispersion_real
_atom_type_scat_dispersion_imag
_atom_type_scat_source
C C 0.0033 0.0016 'International Tables Vol C Tables 4.2.6.8 and 6.1.1.4'
H H 0.0000 0.0000 'International Tables Vol C Tables 4.2.6.8 and 6.1.1.4'
N N 0.0061 0.0033 'International Tables Vol C Tables 4.2.6.8 and 6.1.1.4'
O O 0.0106 0.0060 'International Tables Vol C Tables 4.2.6.8 and 6.1.1.4'
S S 0.1246 0.1234 'International Tables Vol C Tables 4.2.6.8 and 6.1.1.4'

loop_
_geom_angle_atom_site_label_1
_geom_angle_atom_site_label_2
_geom_angle_atom_site_label_3
_geom_angle
O2 S1 O1 115.32(8)
O2 S1 N1 114.05(8)
O1 S1 N1 105.19(7)
O2 S1 C1 107.99(8)
O1 S1 C1 104.91(7)
N1 S1 C1 108.88(7)
C7 N1 S1 120.28(11)
C11 N2 C7 118.14(14)
C9 N3 C7 123.17(14)
C9 N3 H3A 119.2(12)
C7 N3 H3A 117.6(12)
C2 C1 C6 121.07(17)
C2 C1 S1 120.25(13)
C6 C1 S1 118.55(14)
C1 C2 C3 118.8(2)
C1 C2 H2 120.6
C3 C2 H2 120.6
C4 C3 C2 120.3(2)
C4 C3 H3 119.9
C2 C3 H3 119.9
C5 C4 C3 120.6(2)
C5 C4 H4 119.7
C3 C4 H4 119.7
C4 C5 C6 120.1(2)
C4 C5 H5 119.9
C6 C5 H5 119.9
C1 C6 C5 119.1(2)
C1 C6 H6 120.5
C5 C6 H6 120.5
N1 C7 N2 125.57(15)
N1 C7 N3 114.56(13)
N2 C7 N3 119.87(14)
C9 C8 H8A 109.5
C9 C8 H8B 109.5
H8A C8 H8B 109.5
C9 C8 H8C 109.5
H8A C8 H8C 109.5
H8B C8 H8C 109.5
N3 C9 C10 117.09(15)
N3 C9 C8 117.83(15)
C10 C9 C8 125.07(15)
C9 C10 C11 118.97(15)
C9 C10 H10 120.5
C11 C10 H10 120.5
N2 C11 C10 122.73(15)
N2 C11 C12 116.75(16)
C10 C11 C12 120.51(15)
C11 C12 H12A 109.5
C11 C12 H12B 109.5
H12A C12 H12B 109.5
C11 C12 H12C 109.5
H12A C12 H12C 109.5
H12B C12 H12C 109.5

loop_
_geom_bond_atom_site_label_1
_geom_bond_atom_site_label_2
_geom_bond_distance
S1 O2 1.4387(13)
S1 O1 1.4526(12)
S1 N1 1.5959(14)
S1 C1 1.7756(16)
N1 C7 1.328(2)
N2 C11 1.334(2)
N2 C7 1.3509(19)
N3 C9 1.356(2)
N3 C7 1.372(2)
N3 H3A 0.91(2)
C1 C2 1.382(3)
C1 C6 1.382(2)
C2 C3 1.394(3)
C2 H2 0.9300
C3 C4 1.374(4)
C3 H3 0.9300
C4 C5 1.368(4)
C4 H4 0.9300
C5 C6 1.395(3)
C5 H5 0.9300
C6 H6 0.9300
C8 C9 1.489(2)
C8 H8A 0.9600
C8 H8B 0.9600
C8 H8C 0.9600
C9 C10 1.367(2)
C10 C11 1.403(2)
C10 H10 0.9300
C11 C12 1.500(2)
C12 H12A 0.9600
C12 H12B 0.9600
C12 H12C 0.9600

loop_
_geom_hbond_atom_site_label_D
_geom_hbond_atom_site_label_H
_geom_hbond_atom_site_label_A
_geom_hbond_site_symmetry_A
_geom_hbond_distance_DH
_geom_hbond_distance_HA
_geom_hbond_distance_DA
_geom_hbond_angle_DHA
N3 H3A O1 2_756 0.91(2) 1.91(2) 2.8130(17) 170.7(18)
C8 H8B O2 1_565 0.96 2.56 3.289(2) 133

loop_
_geom_torsion_atom_site_label_1
_geom_torsion_atom_site_label_2
_geom_torsion_atom_site_label_3
_geom_torsion_atom_site_label_4
_geom_torsion
O2 S1 N1 C7 49.69(15)
O1 S1 N1 C7 177.03(12)
C1 S1 N1 C7 -70.97(14)
O2 S1 C1 C2 -166.85(14)
O1 S1 C1 C2 69.66(15)
N1 S1 C1 C2 -42.53(16)
O2 S1 C1 C6 17.34(16)
O1 S1 C1 C6 -106.15(15)
N1 S1 C1 C6 141.66(14)
C6 C1 C2 C3 0.0(3)
S1 C1 C2 C3 -175.70(15)
C1 C2 C3 C4 0.1(3)
C2 C3 C4 C5 -0.4(3)
C3 C4 C5 C6 0.7(4)
C2 C1 C6 C5 0.3(3)
S1 C1 C6 C5 176.07(15)
C4 C5 C6 C1 -0.7(3)
S1 N1 C7 N2 10.0(2)
S1 N1 C7 N3 -170.36(11)
C11 N2 C7 N1 -178.65(15)
C11 N2 C7 N3 1.7(2)
C9 N3 C7 N1 178.42(13)
C9 N3 C7 N2 -1.9(2)
C7 N3 C9 C10 0.9(2)
C7 N3 C9 C8 -177.80(14)
N3 C9 C10 C11 0.2(2)
C8 C9 C10 C11 178.79(16)
C7 N2 C11 C10 -0.7(2)
C7 N2 C11 C12 178.13(14)
C9 C10 C11 N2 -0.3(2)
C9 C10 C11 C12 -179.06(15)

loop_
_cod_related_entry_id
_cod_related_entry_database
_cod_related_entry_code
1 ChemSpider 163666
